data_4021616
loop_
_publ_author_name
'Stephen Hanessian'
'C\'ecile Gauchet'
'Guillaume Charron'
'Julien Marin'
'Philippe Nakache'

_publ_section_title
;
 Design and Synthesis of Diversely Substituted Azacyclic Inhibitors
 of Endothelin Converting Enzyme
;
_journal_name_full 'Journal of Organic Chemistry'
_journal_page_first 2760
_journal_page_last 2778
_journal_paper_doi 10.1021/jo052649y
_journal_volume 71
_journal_year 2006
_chemical_compound_source 'synthesized by the authors, see text'
_chemical_formula_moiety 'C16 H28 N O7 P'
_chemical_formula_sum 'C16 H28 N O7 P'
_chemical_formula_weight 377.364
_chemical_name_systematic
; 
 ? 
;
_space_group_IT_number 19
_symmetry_cell_setting orthorhombic
_symmetry_space_group_name_Hall 'P 2ac 2ab'
_symmetry_space_group_name_H-M 'P 21 21 21'
_atom_sites_solution_hydrogens geom
_atom_sites_solution_primary direct
_atom_sites_solution_secondary difmap
_audit_creation_method 'SHELXL96 (Sheldrick, 1996)'
_cell_angle_alpha 90.00
_cell_angle_beta 90.00
_cell_angle_gamma 90.00
_cell_formula_units_Z 4
_cell_length_a 10.106(3)
_cell_length_b 10.272(4)
_cell_length_c 19.673(6)
_cell_measurement_reflns_used 25
_cell_measurement_temperature 293(2)
_cell_measurement_theta_max 25.00
_cell_measurement_theta_min 20.00
_cell_volume 2042.2(12)
_computing_cell_refinement 'CAD-4 software (Enraf-Nonius, 1989)'
_computing_data_collection 'CAD-4 software (Enraf-Nonius, 1989)'
_computing_data_reduction 'NRC-2, NRC-2A (Ahmed et al, 1973)'
_computing_molecular_graphics 'SHELXTL (Bruker, 1997)'
_computing_publication_material 'SHELXL96 (Sheldrick, 1996)'
_computing_structure_refinement 'SHELXL96 (Sheldrick, 1996)'
_computing_structure_solution 'SHELXS97 (Sheldrick, 1997)'
_diffrn_ambient_temperature 293(2)
_diffrn_measurement_device_type 'Nonius CAD-4'
_diffrn_measurement_method '\w/2\q scan'
_diffrn_radiation_monochromator graphite
_diffrn_radiation_source 'normal-focus xray tube'
_diffrn_radiation_type 'Cu K\a'
_diffrn_radiation_wavelength 1.54184
_diffrn_reflns_av_R_equivalents 0.044
_diffrn_reflns_av_sigmaI/netI 0.0267
_diffrn_reflns_limit_h_max 12
_diffrn_reflns_limit_h_min -12
_diffrn_reflns_limit_k_max 12
_diffrn_reflns_limit_k_min -12
_diffrn_reflns_limit_l_max 23
_diffrn_reflns_limit_l_min -23
_diffrn_reflns_number 14308
_diffrn_reflns_theta_max 69.94
_diffrn_reflns_theta_min 4.50
_diffrn_standards_decay_% 11.0
_diffrn_standards_interval_time 60
_diffrn_standards_number 5
_exptl_absorpt_coefficient_mu 1.496
_exptl_absorpt_correction_T_max 0.6388
_exptl_absorpt_correction_T_min 0.5125
_exptl_absorpt_correction_type integration
_exptl_absorpt_process_details 'ABSORP in NRCVAX (Gabe et al, 1989)'
_exptl_crystal_colour colourless
_exptl_crystal_density_diffrn 1.2273
_exptl_crystal_density_meas ?
_exptl_crystal_density_method .
_exptl_crystal_description block
_exptl_crystal_F_000 808.0
_exptl_crystal_size_max 0.52
_exptl_crystal_size_mid 0.48
_exptl_crystal_size_min 0.44
_refine_diff_density_max 0.225
_refine_diff_density_min -0.230
_refine_diff_density_rms 0.039
_refine_ls_abs_structure_details 'Flack (1983)'
_refine_ls_abs_structure_Flack -0.01(2)
_refine_ls_extinction_coef 0.0178(9)
_refine_ls_extinction_expression Fc^*^=kFc[1+0.001xFc^2^\l^3^/sin(2\q)]^-1/4^
_refine_ls_extinction_method 'SHELXL96 (Sheldrick, 1996)'
_refine_ls_goodness_of_fit_all 1.041
_refine_ls_goodness_of_fit_ref 1.067
_refine_ls_hydrogen_treatment constr
_refine_ls_matrix_type full
_refine_ls_number_parameters 233
_refine_ls_number_reflns 3868
_refine_ls_number_restraints 0
_refine_ls_restrained_S_all 1.041
_refine_ls_restrained_S_obs 1.067
_refine_ls_R_factor_all 0.0390
_refine_ls_R_factor_gt 0.0369
_refine_ls_shift/su_max 0.001
_refine_ls_shift/su_mean 0.000
_refine_ls_structure_factor_coef Fsqd
_refine_ls_weighting_details 'w=1/[\s^2^(Fo^2^)+(0.0711P)^2^] where P=(Fo^2^+2Fc^2^)/3'
_refine_ls_weighting_scheme calc
_refine_ls_wR_factor_all 0.1030
_refine_ls_wR_factor_ref 0.1015
_reflns_number_gt 3587
_reflns_number_total 3868
_reflns_threshold_expression >2\s(I)
_cod_data_source_file jo052649ysi20051221_063047.cif
_cod_depositor_comments
;
The following automatic conversions were performed:
'_symmetry_cell_setting' value 'Orthorhombic' changed to 'orthorhombic'
according to '/home/saulius/struct/CIF-dictionaries/cif_core.dic'
dictionary named 'cif_core.dic' version 2.4.1 from 2010-06-29.

Automatic conversion script
Id: cif_fix_enum 1527 2010-12-29 10:47:43Z saulius 
;
_cod_database_code 4021616

loop_
_symmetry_equiv_pos_as_xyz
'x, y, z'
'x+1/2, -y+1/2, -z'
'-x, y+1/2, -z+1/2'
'-x+1/2, -y, z+1/2'

loop_
_atom_site_label
_atom_site_type_symbol
_atom_site_fract_x
_atom_site_fract_y
_atom_site_fract_z
_atom_site_U_iso_or_equiv
_atom_site_adp_type
_atom_site_occupancy
_atom_site_calc_flag
_atom_site_refinement_flags
P1 P 0.74341(4) 0.51747(4) 0.25307(2) 0.05145(15) Uani 1 d .
O1 O 0.67102(14) 0.39661(15) 0.26257(8) 0.0711(4) Uani 1 d .
O2 O 0.65402(15) 0.64119(15) 0.25268(8) 0.0717(4) Uani 1 d .
O3 O 0.84959(17) 0.5506(2) 0.30853(7) 0.0768(5) Uani 1 d .
O6 O 0.69595(17) 0.60969(15) 0.01866(7) 0.0711(4) Uani 1 d .
O7 O 0.74834(16) 0.73146(11) 0.11168(6) 0.0587(4) Uani 1 d .
O11 O 0.64464(19) 0.24602(18) 0.02016(9) 0.0900(6) Uani 1 d .
O12 O 0.55422(15) 0.37078(16) 0.10054(8) 0.0707(4) Uani 1 d .
N1 N 0.77402(16) 0.51747(13) 0.11475(7) 0.0472(3) Uani 1 d .
C2 C 0.7836(2) 0.38992(17) 0.08204(10) 0.0547(4) Uani 1 d .
H2 H 0.8384 0.3979 0.0411 0.066 Uiso 1 calc R
C3 C 0.8576(2) 0.30743(19) 0.13438(12) 0.0653(6) Uani 1 d .
H3A H 0.7962 0.2632 0.1644 0.078 Uiso 1 calc R
H3B H 0.9130 0.2431 0.1122 0.078 Uiso 1 calc R
C4 C 0.9413(2) 0.4055(2) 0.17354(12) 0.0590(5) Uani 1 d .
H4 H 0.9621 0.3721 0.2190 0.071 Uiso 1 calc R
C5 C 0.84914(18) 0.52377(17) 0.17847(8) 0.0459(4) Uani 1 d .
H5 H 0.9019 0.6038 0.1794 0.055 Uiso 1 calc R
C6 C 0.7360(2) 0.62071(17) 0.07679(8) 0.0517(4) Uani 1 d .
C7 C 0.7127(3) 0.85895(19) 0.08261(11) 0.0695(6) Uani 1 d .
C8 C 0.7369(4) 0.9487(2) 0.14216(14) 0.1023(10) Uani 1 d .
H8A H 0.6758 0.9284 0.1780 0.153 Uiso 1 calc R
H8B H 0.7245 1.0373 0.1281 0.153 Uiso 1 calc R
H8C H 0.8259 0.9373 0.1583 0.153 Uiso 1 calc R
C9 C 0.8029(3) 0.8902(3) 0.02441(14) 0.0949(9) Uani 1 d .
H9A H 0.8932 0.8823 0.0389 0.142 Uiso 1 calc R
H9B H 0.7867 0.9776 0.0093 0.142 Uiso 1 calc R
H9C H 0.7865 0.8306 -0.0123 0.142 Uiso 1 calc R
C10 C 0.5686(3) 0.8607(3) 0.06167(17) 0.0949(9) Uani 1 d .
H10A H 0.5536 0.7954 0.0276 0.142 Uiso 1 calc R
H10B H 0.5466 0.9448 0.0436 0.142 Uiso 1 calc R
H10C H 0.5141 0.8429 0.1005 0.142 Uiso 1 calc R
C11 C 0.6531(2) 0.32922(18) 0.06294(10) 0.0577(5) Uani 1 d .
C12 C 0.4276(3) 0.3099(3) 0.08923(17) 0.1005(10) Uani 1 d .
H12A H 0.4054 0.3150 0.0419 0.151 Uiso 1 calc R
H12B H 0.3611 0.3539 0.1155 0.151 Uiso 1 calc R
H12C H 0.4318 0.2202 0.1028 0.151 Uiso 1 calc R
C13 C 1.0690(2) 0.4399(3) 0.13508(13) 0.0768(7) Uani 1 d .
H13A H 1.1193 0.3610 0.1271 0.092 Uiso 1 calc R
H13B H 1.0461 0.4766 0.0912 0.092 Uiso 1 calc R
C14 C 1.1528(2) 0.5342(3) 0.17272(14) 0.0827(7) Uani 1 d .
H14 H 1.1934 0.5040 0.2121 0.099 Uiso 1 calc R
C15 C 1.1747(4) 0.6520(4) 0.15652(18) 0.1093(11) Uani 1 d .
H15A H 1.1364 0.6867 0.1176 0.131 Uiso 1 calc R
H15B H 1.2290 0.7034 0.1836 0.131 Uiso 1 calc R
C16 C 0.5179(3) 0.6358(3) 0.23024(17) 0.0981(10) Uani 1 d .
H16A H 0.5146 0.6037 0.1844 0.147 Uiso 1 calc R
H16B H 0.4801 0.7215 0.2319 0.147 Uiso 1 calc R
H16C H 0.4687 0.5786 0.2594 0.147 Uiso 1 calc R
C17 C 0.8267(3) 0.5273(3) 0.37885(10) 0.0802(7) Uani 1 d .
H17A H 0.7862 0.6026 0.3989 0.120 Uiso 1 calc R
H17B H 0.9093 0.5098 0.4011 0.120 Uiso 1 calc R
H17C H 0.7690 0.4536 0.3840 0.120 Uiso 1 calc R

loop_
_atom_site_aniso_label
_atom_site_aniso_U_11
_atom_site_aniso_U_22
_atom_site_aniso_U_33
_atom_site_aniso_U_23
_atom_site_aniso_U_13
_atom_site_aniso_U_12
P1 0.0531(2) 0.0548(3) 0.0464(2) 0.00919(19) 0.0017(2) -0.00134(19)
O1 0.0641(8) 0.0679(9) 0.0814(11) 0.0249(8) 0.0033(8) -0.0101(7)
O2 0.0763(9) 0.0660(8) 0.0728(9) 0.0031(8) 0.0195(9) 0.0140(7)
O3 0.0737(10) 0.1141(14) 0.0427(7) 0.0089(7) -0.0025(7) -0.0173(10)
O6 0.1065(12) 0.0646(9) 0.0420(7) -0.0079(6) -0.0144(7) -0.0046(8)
O7 0.0963(10) 0.0363(6) 0.0435(6) -0.0021(4) -0.0105(7) -0.0015(7)
O11 0.0994(13) 0.0735(11) 0.0971(12) -0.0411(10) -0.0030(11) -0.0154(10)
O12 0.0600(8) 0.0783(10) 0.0739(10) -0.0178(8) 0.0002(7) -0.0112(8)
N1 0.0627(8) 0.0360(6) 0.0430(7) -0.0060(5) -0.0035(6) -0.0020(7)
C2 0.0644(11) 0.0411(9) 0.0587(10) -0.0122(8) 0.0067(9) -0.0054(8)
C3 0.0633(12) 0.0391(9) 0.0936(16) -0.0070(10) -0.0018(11) 0.0036(8)
C4 0.0547(10) 0.0496(10) 0.0728(13) 0.0016(9) -0.0003(9) 0.0039(9)
C5 0.0505(9) 0.0412(8) 0.0459(8) 0.0001(7) -0.0007(7) -0.0027(7)
C6 0.0679(11) 0.0450(8) 0.0423(8) -0.0054(6) -0.0038(8) -0.0029(9)
C7 0.1067(18) 0.0394(9) 0.0626(12) 0.0082(8) -0.0070(11) -0.0019(10)
C8 0.172(3) 0.0433(11) 0.0912(18) -0.0138(11) -0.008(2) -0.0013(17)
C9 0.120(2) 0.0812(17) 0.0840(17) 0.0252(15) 0.0034(17) -0.0194(16)
C10 0.0957(19) 0.0821(18) 0.107(2) 0.0149(16) -0.0080(17) 0.0213(16)
C11 0.0703(12) 0.0442(10) 0.0585(11) -0.0071(8) -0.0016(10) -0.0038(9)
C12 0.0624(14) 0.112(2) 0.127(2) -0.004(2) -0.0107(16) -0.0237(15)
C13 0.0562(12) 0.0792(15) 0.0950(18) -0.0225(13) 0.0122(11) -0.0012(11)
C14 0.0562(12) 0.111(2) 0.0807(15) -0.0053(15) -0.0046(11) -0.0106(14)
C15 0.100(2) 0.113(3) 0.115(2) -0.032(2) 0.0094(19) -0.036(2)
C16 0.0710(15) 0.113(2) 0.110(2) 0.0276(19) 0.0185(14) 0.0305(15)
C17 0.0977(18) 0.0994(18) 0.0436(10) 0.0074(11) -0.0029(11) 0.0024(16)

loop_
_atom_type_symbol
_atom_type_description
_atom_type_scat_dispersion_real
_atom_type_scat_dispersion_imag
_atom_type_scat_source
C C 0.0181 0.0091 'International Tables Vol C Tables 4.2.6.8 and 6.1.1.4'
H H 0.0000 0.0000 'International Tables Vol C Tables 4.2.6.8 and 6.1.1.4'
N N 0.0311 0.0180 'International Tables Vol C Tables 4.2.6.8 and 6.1.1.4'
O O 0.0492 0.0322 'International Tables Vol C Tables 4.2.6.8 and 6.1.1.4'
P P 0.2955 0.4335 'International Tables Vol C Tables 4.2.6.8 and 6.1.1.4'

loop_
_geom_angle_atom_site_label_1
_geom_angle_atom_site_label_2
_geom_angle_atom_site_label_3
_geom_angle
_geom_angle_publ_flag
O1 P1 O2 113.91(9) y
O1 P1 O3 116.12(9) y
O2 P1 O3 102.90(11) y
O1 P1 C5 115.50(9) y
O2 P1 C5 107.93(8) y
O3 P1 C5 98.74(8) y
C16 O2 P1 121.43(18) y
C17 O3 P1 121.92(16) y
C6 O7 C7 122.36(15) y
C11 O12 C12 116.55(19) y
C6 N1 C2 118.56(15) y
C6 N1 C5 125.74(14) y
C2 N1 C5 112.40(15) y
N1 C2 C11 114.97(16) y
N1 C2 C3 103.45(15) y
C11 C2 C3 111.51(17) y
N1 C2 H2 108.9 ?
C11 C2 H2 108.9 ?
C3 C2 H2 108.9 ?
C4 C3 C2 104.22(16) y
C4 C3 H3A 110.9 ?
C2 C3 H3A 110.9 ?
C4 C3 H3B 110.9 ?
C2 C3 H3B 110.9 ?
H3A C3 H3B 108.9 ?
C3 C4 C5 102.61(16) y
C3 C4 C13 111.67(19) y
C5 C4 C13 111.00(18) y
C3 C4 H4 110.4 ?
C5 C4 H4 110.4 ?
C13 C4 H4 110.4 ?
N1 C5 C4 103.01(15) y
N1 C5 P1 112.61(12) y
C4 C5 P1 112.33(13) y
N1 C5 H5 109.6 ?
C4 C5 H5 109.6 ?
P1 C5 H5 109.6 ?
O6 C6 O7 126.36(17) y
O6 C6 N1 122.66(16) y
O7 C6 N1 110.97(14) y
O7 C7 C9 109.8(2) y
O7 C7 C8 101.63(17) y
C9 C7 C8 111.3(2) y
O7 C7 C10 110.5(2) y
C9 C7 C10 112.0(2) y
C8 C7 C10 111.1(3) y
C7 C8 H8A 109.5 ?
C7 C8 H8B 109.5 ?
H8A C8 H8B 109.5 ?
C7 C8 H8C 109.5 ?
H8A C8 H8C 109.5 ?
H8B C8 H8C 109.5 ?
C7 C9 H9A 109.5 ?
C7 C9 H9B 109.5 ?
H9A C9 H9B 109.5 ?
C7 C9 H9C 109.5 ?
H9A C9 H9C 109.5 ?
H9B C9 H9C 109.5 ?
C7 C10 H10A 109.5 ?
C7 C10 H10B 109.5 ?
H10A C10 H10B 109.5 ?
C7 C10 H10C 109.5 ?
H10A C10 H10C 109.5 ?
H10B C10 H10C 109.5 ?
O11 C11 O12 124.8(2) y
O11 C11 C2 122.1(2) y
O12 C11 C2 113.01(16) y
O12 C12 H12A 109.5 ?
O12 C12 H12B 109.5 ?
H12A C12 H12B 109.5 ?
O12 C12 H12C 109.5 ?
H12A C12 H12C 109.5 ?
H12B C12 H12C 109.5 ?
C14 C13 C4 112.6(2) y
C14 C13 H13A 109.1 ?
C4 C13 H13A 109.1 ?
C14 C13 H13B 109.1 ?
C4 C13 H13B 109.1 ?
H13A C13 H13B 107.8 ?
C15 C14 C13 126.5(3) y
C15 C14 H14 116.7 ?
C13 C14 H14 116.7 ?
C14 C15 H15A 120.0 ?
C14 C15 H15B 120.0 ?
H15A C15 H15B 120.0 ?
O2 C16 H16A 109.5 ?
O2 C16 H16B 109.5 ?
H16A C16 H16B 109.5 ?
O2 C16 H16C 109.5 ?
H16A C16 H16C 109.5 ?
H16B C16 H16C 109.5 ?
O3 C17 H17A 109.5 ?
O3 C17 H17B 109.5 ?
H17A C17 H17B 109.5 ?
O3 C17 H17C 109.5 ?
H17A C17 H17C 109.5 ?
H17B C17 H17C 109.5 ?

loop_
_geom_bond_atom_site_label_1
_geom_bond_atom_site_label_2
_geom_bond_distance
_geom_bond_publ_flag
P1 O1 1.4531(15) y
P1 O2 1.5592(16) y
P1 O3 1.5677(16) y
P1 C5 1.8165(18) y
O2 C16 1.446(3) y
O3 C17 1.423(2) y
O6 C6 1.218(2) y
O7 C6 1.334(2) y
O7 C7 1.474(2) y
O11 C11 1.203(2) y
O12 C11 1.315(3) y
O12 C12 1.442(3) y
N1 C6 1.353(2) y
N1 C2 1.463(2) y
N1 C5 1.467(2) y
C2 C11 1.507(3) y
C2 C3 1.529(3) y
C2 H2 0.9800 ?
C3 C4 1.524(3) y
C3 H3A 0.9700 ?
C3 H3B 0.9700 ?
C4 C5 1.534(3) y
C4 C13 1.538(3) y
C4 H4 0.9800 ?
C5 H5 0.9800 ?
C7 C9 1.498(3) y
C7 C8 1.511(3) y
C7 C10 1.514(4) y
C8 H8A 0.9600 ?
C8 H8B 0.9600 ?
C8 H8C 0.9600 ?
C9 H9A 0.9600 ?
C9 H9B 0.9600 ?
C9 H9C 0.9600 ?
C10 H10A 0.9600 ?
C10 H10B 0.9600 ?
C10 H10C 0.9600 ?
C12 H12A 0.9600 ?
C12 H12B 0.9600 ?
C12 H12C 0.9600 ?
C13 C14 1.484(3) y
C13 H13A 0.9700 ?
C13 H13B 0.9700 ?
C14 C15 1.270(5) y
C14 H14 0.9300 ?
C15 H15A 0.9300 ?
C15 H15B 0.9300 ?
C16 H16A 0.9600 ?
C16 H16B 0.9600 ?
C16 H16C 0.9600 ?
C17 H17A 0.9600 ?
C17 H17B 0.9600 ?
C17 H17C 0.9600 ?

loop_
_geom_torsion_atom_site_label_1
_geom_torsion_atom_site_label_2
_geom_torsion_atom_site_label_3
_geom_torsion_atom_site_label_4
_geom_torsion
_geom_torsion_publ_flag
O1 P1 O2 C16 -28.8(2) y
O3 P1 O2 C16 -155.32(19) y
C5 P1 O2 C16 100.9(2) y
O1 P1 O3 C17 -40.0(2) y
O2 P1 O3 C17 85.1(2) y
C5 P1 O3 C17 -164.1(2) y
C6 N1 C2 C11 -70.7(2) y
C5 N1 C2 C11 128.66(17) y
C6 N1 C2 C3 167.51(17) y
C5 N1 C2 C3 6.8(2) y
N1 C2 C3 C4 -27.8(2) y
C11 C2 C3 C4 -151.86(17) y
C2 C3 C4 C5 37.8(2) y
C2 C3 C4 C13 -81.1(2) y
C6 N1 C5 C4 -142.43(18) y
C2 N1 C5 C4 16.57(19) y
C6 N1 C5 P1 96.33(19) y
C2 N1 C5 P1 -104.67(15) y
C3 C4 C5 N1 -32.99(19) y
C13 C4 C5 N1 86.43(19) y
C3 C4 C5 P1 88.44(17) y
C13 C4 C5 P1 -152.14(15) y
O1 P1 C5 N1 64.88(15) y
O2 P1 C5 N1 -63.90(14) y
O3 P1 C5 N1 -170.59(14) y
O1 P1 C5 C4 -50.89(16) y
O2 P1 C5 C4 -179.67(13) y
O3 P1 C5 C4 73.64(15) y
C7 O7 C6 O6 0.2(3) y
C7 O7 C6 N1 -179.49(19) y
C2 N1 C6 O6 8.1(3) y
C5 N1 C6 O6 165.97(19) y
C2 N1 C6 O7 -172.16(17) y
C5 N1 C6 O7 -14.3(3) y
C6 O7 C7 C9 -65.0(3) y
C6 O7 C7 C8 177.0(2) y
C6 O7 C7 C10 59.0(3) y
C12 O12 C11 O11 0.6(3) y
C12 O12 C11 C2 -175.2(2) y
N1 C2 C11 O11 158.7(2) y
C3 C2 C11 O11 -84.0(3) y
N1 C2 C11 O12 -25.4(2) y
C3 C2 C11 O12 92.0(2) y
C3 C4 C13 C14 -179.3(2) y
C5 C4 C13 C14 66.8(3) y
C4 C13 C14 C15 -110.5(3) y

loop_
_cod_related_entry_id
_cod_related_entry_database
_cod_related_entry_code
1 ChemSpider 9792514
